data_7245854
loop_
_publ_author_name
'Ebersbach, Ben'
'Seichter, Wilhelm'
'Schwarzer, Anke'
'Mazik, Monika'

_publ_section_title
;
 Supramolecular patterns in the crystal structures of 1,3,5-trisubstituted
 2,4,6-triethylbenzenes bearing halogenophenoxy groups
;
_journal_issue 1
_journal_name_full CrystEngComm
_journal_page_first 137
_journal_page_last 153
_journal_paper_doi 10.1039/D2CE01203K
_journal_volume 25
_journal_year 2023
_chemical_formula_moiety 'C33 H30 Br6 O3, C4 H10 O'
_chemical_formula_sum 'C37 H40 Br6 O4'
_chemical_formula_weight 1028.15
_space_group_crystal_system monoclinic
_space_group_IT_number 14
_space_group_name_Hall '-P 2yn'
_space_group_name_H-M_alt 'P 1 21/n 1'
_atom_sites_solution_hydrogens geom
_audit_creation_method SHELXL-2018/3
_audit_update_record
;
2022-08-24 deposited with the CCDC.	2022-11-15 downloaded from the CCDC.
;
_cell_angle_alpha 90
_cell_angle_beta 100.189(9)
_cell_angle_gamma 90
_cell_formula_units_Z 4
_cell_length_a 14.5959(15)
_cell_length_b 13.3943(12)
_cell_length_c 19.924(3)
_cell_measurement_reflns_used 8901
_cell_measurement_temperature 123(2)
_cell_measurement_theta_max 23.51
_cell_measurement_theta_min 2.48
_cell_volume 3833.8(8)
_computing_cell_refinement 'STOE X-AREA (Stoe & Cie, 2002)'
_computing_data_collection 'STOE X-AREA (Stoe & Cie, 2002)'
_computing_data_reduction 'STOE X-RED (Stoe & Cie, 2002)'
_computing_molecular_graphics 'XP (Sheldrick, 2008)'
_computing_publication_material
;
<i>WinGX</i> (Farrugia, 2012), <i>publCIF</i> (Westrip, 2010), <i>SHELXLE</i>
 (H\"ubschle <i>et al.</i>,  2011)
;
_computing_structure_refinement 'SHELXL2018/3 (Sheldrick, 2018)'
_computing_structure_solution 'SHELXT 2018/2 (Sheldrick, 2018)'
_diffrn_ambient_temperature 123(2)
_diffrn_detector 'image plate (34 cm diameter)'
_diffrn_detector_area_resol_mean 6.67
_diffrn_detector_type STOE
_diffrn_measured_fraction_theta_full 0.999
_diffrn_measured_fraction_theta_max 0.999
_diffrn_measurement_details ' 360 frames, detector distance = 120 mm'
_diffrn_measurement_device '2-circle goniometer'
_diffrn_measurement_device_type 'STOE IPDS 2T'
_diffrn_measurement_method 'rotation method'
_diffrn_radiation_collimation '0.5 mm diameter, monocapillary'
_diffrn_radiation_monochromator 'plane graphite'
_diffrn_radiation_polarisn_norm 0
_diffrn_radiation_type 'Mo K\a'
_diffrn_radiation_wavelength 0.71073
_diffrn_reflns_av_R_equivalents 0.0427
_diffrn_reflns_av_unetI/netI 0.0252
_diffrn_reflns_Laue_measured_fraction_full 0.999
_diffrn_reflns_Laue_measured_fraction_max 0.999
_diffrn_reflns_limit_h_max 18
_diffrn_reflns_limit_h_min -18
_diffrn_reflns_limit_k_max 16
_diffrn_reflns_limit_k_min -16
_diffrn_reflns_limit_l_max 24
_diffrn_reflns_limit_l_min -25
_diffrn_reflns_number 44493
_diffrn_reflns_point_group_measured_fraction_full 0.999
_diffrn_reflns_point_group_measured_fraction_max 0.999
_diffrn_reflns_theta_full 25.242
_diffrn_reflns_theta_max 26.498
_diffrn_reflns_theta_min 2.574
_diffrn_source 'sealed X-ray tube, 12 x 0.4 mm long-fine focus'
_diffrn_source_current 40
_diffrn_source_power 2.000
_diffrn_source_voltage 50
_exptl_absorpt_coefficient_mu 6.321
_exptl_absorpt_correction_T_max 0.8673
_exptl_absorpt_correction_T_min 0.5176
_exptl_absorpt_correction_type integration
_exptl_absorpt_process_details 'X-Area (STOE)'
_exptl_crystal_colour colorless
_exptl_crystal_density_diffrn 1.781
_exptl_crystal_description plate
_exptl_crystal_F_000 2016
_exptl_crystal_size_max 0.450
_exptl_crystal_size_mid 0.240
_exptl_crystal_size_min 0.050
_refine_diff_density_max 1.053
_refine_diff_density_min -0.700
_refine_diff_density_rms 0.112
_refine_ls_extinction_method none
_refine_ls_goodness_of_fit_ref 1.057
_refine_ls_hydrogen_treatment constr
_refine_ls_matrix_type full
_refine_ls_number_parameters 429
_refine_ls_number_reflns 7939
_refine_ls_number_restraints 0
_refine_ls_restrained_S_all 1.057
_refine_ls_R_factor_all 0.0489
_refine_ls_R_factor_gt 0.0359
_refine_ls_shift/su_max 0.001
_refine_ls_shift/su_mean 0.000
_refine_ls_structure_factor_coef Fsqd
_refine_ls_weighting_details 'w=1/[\s^2^(Fo^2^)+(0.0445P)^2^+8.4603P] where P=(Fo^2^+2Fc^2^)/3'
_refine_ls_weighting_scheme calc
_refine_ls_wR_factor_gt 0.0827
_refine_ls_wR_factor_ref 0.0910
_reflns_Friedel_coverage 0.000
_reflns_number_gt 6572
_reflns_number_total 7939
_reflns_threshold_expression 'I > 2\s(I)'
_cod_data_source_file d2ce01203k2.cif
_cod_data_source_block 5
_cod_depositor_comments 'Adding full bibliography for 7245849--7245855.cif.'
_cod_original_cell_volume 3833.8(7)
_cod_original_sg_symbol_H-M 'P 21/n'
_cod_database_code 7245854
_shelx_shelxl_version_number 2018/3
_shelx_space_group_comment
;
The symmetry employed for this shelxl refinement is uniquely defined
by the following loop, which should always be used as a source of
symmetry information in preference to the above space-group names.
They are only intended as comments.
;
_shelx_estimated_absorpt_t_min 0.163
_shelx_estimated_absorpt_t_max 0.743

loop_
_space_group_symop_operation_xyz
'x, y, z'
'-x+1/2, y+1/2, -z+1/2'
'-x, -y, -z'
'x-1/2, -y-1/2, z-1/2'

loop_
_atom_site_label
_atom_site_type_symbol
_atom_site_fract_x
_atom_site_fract_y
_atom_site_fract_z
_atom_site_U_iso_or_equiv
_atom_site_adp_type
_atom_site_occupancy
_atom_site_site_symmetry_order
_atom_site_calc_flag
_atom_site_refinement_flags_posn
_atom_site_refinement_flags_adp
_atom_site_refinement_flags_occupancy
_atom_site_disorder_assembly
_atom_site_disorder_group
Br1 Br 0.75805(3) -0.03642(3) 0.49289(2) 0.03356(11) Uani 1 1 d . . . . .
Br2 Br 0.80400(3) -0.13546(3) 0.65327(2) 0.02728(10) Uani 1 1 d . . . . .
Br3 Br 1.01448(4) 0.86360(4) 0.41357(3) 0.04627(14) Uani 1 1 d . . . . .
Br4 Br 1.02561(3) 0.72315(3) 0.27405(2) 0.03458(11) Uani 1 1 d . . . . .
Br5 Br 0.05048(3) 0.60765(3) 0.53888(2) 0.02953(10) Uani 1 1 d . . . . .
Br6 Br 0.02253(3) 0.82752(3) 0.61518(2) 0.03465(11) Uani 1 1 d . . . . .
O1 O 0.69152(19) 0.29545(18) 0.60234(13) 0.0249(6) Uani 1 1 d . . . . .
O2 O 0.74536(17) 0.62126(19) 0.45360(13) 0.0221(5) Uani 1 1 d . . . . .
O3 O 0.40967(17) 0.67942(18) 0.60166(13) 0.0218(5) Uani 1 1 d . . . . .
C1 C 0.6589(2) 0.4632(3) 0.62273(18) 0.0183(7) Uani 1 1 d . . . . .
C2 C 0.7185(2) 0.5243(2) 0.59227(18) 0.0176(7) Uani 1 1 d . . . . .
C3 C 0.6820(2) 0.6083(2) 0.55448(18) 0.0172(7) Uani 1 1 d . . . . .
C4 C 0.5865(2) 0.6310(2) 0.54613(18) 0.0175(7) Uani 1 1 d . . . . .
C5 C 0.5274(2) 0.5687(3) 0.57639(17) 0.0172(7) Uani 1 1 d . . . . .
C6 C 0.5631(2) 0.4844(3) 0.61515(18) 0.0190(7) Uani 1 1 d . . . . .
C7 C 0.6971(3) 0.3676(2) 0.65730(18) 0.0196(7) Uani 1 1 d . . . . .
H7A H 0.762356 0.376660 0.680530 0.023 Uiso 1 1 calc R U . . .
H7B H 0.659272 0.345766 0.691255 0.023 Uiso 1 1 calc R U . . .
C8 C 0.7197(2) 0.1998(3) 0.61855(19) 0.0205(7) Uani 1 1 d . . . . .
C9 C 0.7233(3) 0.1391(3) 0.56196(19) 0.0218(7) Uani 1 1 d . . . . .
H9 H 0.707729 0.165508 0.517136 0.026 Uiso 1 1 calc R U . . .
C10 C 0.7497(3) 0.0398(3) 0.57189(19) 0.0220(7) Uani 1 1 d . . . . .
C11 C 0.7715(2) 0.0008(3) 0.6376(2) 0.0206(7) Uani 1 1 d . . . . .
C12 C 0.7691(3) 0.0621(3) 0.6934(2) 0.0236(8) Uani 1 1 d . . . . .
H12 H 0.785116 0.035831 0.738254 0.028 Uiso 1 1 calc R U . . .
C13 C 0.7433(3) 0.1620(3) 0.68401(19) 0.0219(7) Uani 1 1 d . . . . .
H13 H 0.741875 0.203965 0.722269 0.026 Uiso 1 1 calc R U . . .
C14 C 0.8218(2) 0.4988(3) 0.59895(19) 0.0218(7) Uani 1 1 d . . . . .
H14A H 0.844610 0.522171 0.557713 0.026 Uiso 1 1 calc R U . . .
H14B H 0.829547 0.425393 0.601605 0.026 Uiso 1 1 calc R U . . .
C15 C 0.8807(3) 0.5464(3) 0.6620(2) 0.0277(8) Uani 1 1 d . . . . .
H15A H 0.945999 0.527204 0.664580 0.042 Uiso 1 1 calc R U . . .
H15B H 0.858632 0.523191 0.703018 0.042 Uiso 1 1 calc R U . . .
H15C H 0.875081 0.619202 0.658837 0.042 Uiso 1 1 calc R U . . .
C16 C 0.7454(3) 0.6704(3) 0.51891(18) 0.0203(7) Uani 1 1 d . . . . .
H16A H 0.721631 0.739536 0.511960 0.024 Uiso 1 1 calc R U . . .
H16B H 0.809044 0.672450 0.546092 0.024 Uiso 1 1 calc R U . . .
C17 C 0.8101(2) 0.6515(3) 0.41561(19) 0.0203(7) Uani 1 1 d . . . . .
C18 C 0.8697(2) 0.7325(3) 0.43145(19) 0.0219(7) Uani 1 1 d . . . . .
H18 H 0.866518 0.772878 0.470168 0.026 Uiso 1 1 calc R U . . .
C19 C 0.9343(3) 0.7533(3) 0.3894(2) 0.0247(8) Uani 1 1 d . . . . .
C20 C 0.9393(2) 0.6960(3) 0.33278(19) 0.0225(7) Uani 1 1 d . . . . .
C21 C 0.8783(3) 0.6162(3) 0.3165(2) 0.0251(8) Uani 1 1 d . . . . .
H21 H 0.880722 0.577005 0.277117 0.030 Uiso 1 1 calc R U . . .
C22 C 0.8140(3) 0.5938(3) 0.3581(2) 0.0244(8) Uani 1 1 d . . . . .
H22 H 0.772621 0.539114 0.347159 0.029 Uiso 1 1 calc R U . . .
C23 C 0.5473(3) 0.7212(3) 0.5038(2) 0.0238(8) Uani 1 1 d . . . . .
H23A H 0.481397 0.708039 0.483693 0.029 Uiso 1 1 calc R U . . .
H23B H 0.582089 0.730168 0.465874 0.029 Uiso 1 1 calc R U . . .
C24 C 0.5529(3) 0.8183(3) 0.5456(2) 0.0294(9) Uani 1 1 d . . . . .
H24A H 0.525748 0.873200 0.516169 0.044 Uiso 1 1 calc R U . . .
H24B H 0.618228 0.833396 0.564059 0.044 Uiso 1 1 calc R U . . .
H24C H 0.518445 0.810067 0.583212 0.044 Uiso 1 1 calc R U . . .
C25 C 0.4239(2) 0.5896(3) 0.56445(18) 0.0181(7) Uani 1 1 d . . . . .
H25A H 0.400141 0.598987 0.515168 0.022 Uiso 1 1 calc R U . . .
H25B H 0.390348 0.532852 0.580803 0.022 Uiso 1 1 calc R U . . .
C26 C 0.3195(2) 0.7083(3) 0.60036(18) 0.0190(7) Uani 1 1 d . . . . .
C27 C 0.2423(2) 0.6523(3) 0.57187(18) 0.0198(7) Uani 1 1 d . . . . .
H27 H 0.249652 0.590426 0.550072 0.024 Uiso 1 1 calc R U . . .
C28 C 0.1539(2) 0.6886(3) 0.57587(19) 0.0216(7) Uani 1 1 d . . . . .
C29 C 0.1420(3) 0.7788(3) 0.6069(2) 0.0237(8) Uani 1 1 d . . . . .
C30 C 0.2201(3) 0.8355(3) 0.6340(2) 0.0260(8) Uani 1 1 d . . . . .
H30 H 0.212510 0.898314 0.654570 0.031 Uiso 1 1 calc R U . . .
C31 C 0.3084(3) 0.8006(3) 0.63112(19) 0.0229(7) Uani 1 1 d . . . . .
H31 H 0.361478 0.839064 0.649904 0.028 Uiso 1 1 calc R U . . .
C32 C 0.4982(3) 0.4197(3) 0.6485(2) 0.0252(8) Uani 1 1 d . . . . .
H32A H 0.528134 0.354184 0.660435 0.030 Uiso 1 1 calc R U . . .
H32B H 0.440117 0.407705 0.615406 0.030 Uiso 1 1 calc R U . . .
C33 C 0.4739(3) 0.4677(4) 0.7129(2) 0.0354(10) Uani 1 1 d . . . . .
H33A H 0.445644 0.533246 0.701494 0.053 Uiso 1 1 calc R U . . .
H33B H 0.530733 0.475570 0.746932 0.053 Uiso 1 1 calc R U . . .
H33C H 0.429914 0.424887 0.731336 0.053 Uiso 1 1 calc R U . . .
O1A O 0.6310(3) 0.9225(2) 0.31312(16) 0.0410(8) Uani 1 1 d . . . . .
C1A C 0.7746(5) 0.8910(5) 0.2743(3) 0.069(2) Uani 1 1 d . . . . .
H1AA H 0.806554 0.843025 0.249332 0.103 Uiso 1 1 calc R U . . .
H1AB H 0.811999 0.902576 0.319560 0.103 Uiso 1 1 calc R U . . .
H1AC H 0.766176 0.954127 0.249132 0.103 Uiso 1 1 calc R U . . .
C2A C 0.6812(5) 0.8500(4) 0.2819(3) 0.0664(19) Uani 1 1 d . . . . .
H2AA H 0.645529 0.831993 0.236511 0.080 Uiso 1 1 calc R U . . .
H2AB H 0.689588 0.788814 0.310240 0.080 Uiso 1 1 calc R U . . .
C3A C 0.5455(4) 0.8876(3) 0.3289(3) 0.0475(13) Uani 1 1 d . . . . .
H3AA H 0.557008 0.830174 0.360525 0.057 Uiso 1 1 calc R U . . .
H3AB H 0.504178 0.865132 0.286706 0.057 Uiso 1 1 calc R U . . .
C4A C 0.5000(3) 0.9704(4) 0.3612(3) 0.0469(12) Uani 1 1 d . . . . .
H4AA H 0.484868 1.025126 0.328416 0.070 Uiso 1 1 calc R U . . .
H4AB H 0.542573 0.994664 0.401478 0.070 Uiso 1 1 calc R U . . .
H4AC H 0.442772 0.945715 0.374734 0.070 Uiso 1 1 calc R U . . .

loop_
_atom_site_aniso_label
_atom_site_aniso_U_11
_atom_site_aniso_U_22
_atom_site_aniso_U_33
_atom_site_aniso_U_23
_atom_site_aniso_U_13
_atom_site_aniso_U_12
Br1 0.0593(3) 0.01759(18) 0.0276(2) -0.00198(15) 0.01811(19) 0.00052(17)
Br2 0.0329(2) 0.01782(17) 0.0307(2) 0.00232(14) 0.00461(16) 0.00666(15)
Br3 0.0466(3) 0.0490(3) 0.0463(3) -0.0095(2) 0.0167(2) -0.0323(2)
Br4 0.0274(2) 0.0439(2) 0.0359(2) 0.00457(18) 0.01519(17) -0.00481(17)
Br5 0.01667(17) 0.0295(2) 0.0425(2) -0.00804(17) 0.00526(16) 0.00061(14)
Br6 0.0270(2) 0.0375(2) 0.0408(2) -0.01002(18) 0.00958(17) 0.01179(17)
O1 0.0377(15) 0.0150(12) 0.0208(13) 0.0007(10) 0.0019(11) 0.0031(11)
O2 0.0230(13) 0.0225(13) 0.0226(13) -0.0058(10) 0.0090(10) -0.0089(10)
O3 0.0187(12) 0.0193(12) 0.0278(14) -0.0074(10) 0.0056(10) 0.0001(10)
C1 0.0200(17) 0.0162(16) 0.0183(17) -0.0012(13) 0.0025(14) 0.0012(13)
C2 0.0183(16) 0.0169(16) 0.0179(17) -0.0055(13) 0.0038(13) -0.0012(13)
C3 0.0174(16) 0.0158(16) 0.0183(17) -0.0029(13) 0.0030(13) -0.0009(13)
C4 0.0200(16) 0.0148(15) 0.0177(16) -0.0017(13) 0.0030(13) -0.0012(13)
C5 0.0152(15) 0.0175(16) 0.0180(17) -0.0056(13) 0.0006(13) -0.0008(13)
C6 0.0212(17) 0.0157(16) 0.0206(17) -0.0011(13) 0.0052(14) -0.0006(13)
C7 0.0228(17) 0.0165(16) 0.0189(17) -0.0001(14) 0.0024(14) 0.0022(13)
C8 0.0197(17) 0.0141(16) 0.0276(19) 0.0002(14) 0.0040(14) 0.0006(13)
C9 0.0274(19) 0.0166(16) 0.0216(18) 0.0032(14) 0.0048(15) -0.0013(14)
C10 0.0231(18) 0.0192(17) 0.0251(19) -0.0030(14) 0.0081(15) -0.0027(14)
C11 0.0169(16) 0.0139(15) 0.032(2) 0.0032(14) 0.0070(15) 0.0019(13)
C12 0.0219(18) 0.0235(18) 0.0258(19) 0.0062(15) 0.0053(15) 0.0037(14)
C13 0.0232(17) 0.0182(17) 0.0241(19) -0.0031(14) 0.0039(15) 0.0002(14)
C14 0.0199(17) 0.0202(17) 0.0264(19) -0.0013(15) 0.0072(15) 0.0018(14)
C15 0.0188(18) 0.034(2) 0.030(2) -0.0005(17) 0.0036(15) -0.0001(15)
C16 0.0229(17) 0.0165(16) 0.0232(18) -0.0022(14) 0.0081(14) -0.0013(13)
C17 0.0192(17) 0.0198(17) 0.0225(18) 0.0050(14) 0.0051(14) 0.0008(13)
C18 0.0206(17) 0.0196(17) 0.0244(18) -0.0018(14) 0.0007(14) -0.0031(14)
C19 0.0226(18) 0.0233(18) 0.028(2) 0.0029(15) 0.0034(15) -0.0056(15)
C20 0.0187(17) 0.0266(19) 0.0230(18) 0.0095(15) 0.0057(14) 0.0012(14)
C21 0.0286(19) 0.0233(18) 0.0245(19) -0.0001(15) 0.0080(16) 0.0017(15)
C22 0.0273(19) 0.0198(17) 0.027(2) -0.0008(15) 0.0072(16) -0.0040(15)
C23 0.0235(18) 0.0199(17) 0.0276(19) 0.0045(15) 0.0034(15) 0.0021(14)
C24 0.030(2) 0.0160(17) 0.045(2) -0.0005(16) 0.0124(18) 0.0013(15)
C25 0.0173(16) 0.0167(16) 0.0206(17) -0.0029(13) 0.0045(13) 0.0000(13)
C26 0.0197(17) 0.0193(16) 0.0190(17) 0.0027(14) 0.0064(14) 0.0011(13)
C27 0.0227(17) 0.0156(16) 0.0226(18) 0.0010(14) 0.0075(14) 0.0032(13)
C28 0.0204(17) 0.0211(17) 0.0228(18) 0.0038(14) 0.0025(14) 0.0034(14)
C29 0.0206(17) 0.0247(18) 0.0272(19) 0.0025(15) 0.0083(15) 0.0072(14)
C30 0.032(2) 0.0201(18) 0.028(2) -0.0037(15) 0.0107(16) 0.0018(15)
C31 0.0265(19) 0.0208(17) 0.0224(18) -0.0026(14) 0.0069(15) -0.0002(14)
C32 0.0207(18) 0.0206(18) 0.035(2) 0.0074(16) 0.0073(16) -0.0025(14)
C33 0.028(2) 0.051(3) 0.029(2) 0.0077(19) 0.0100(17) -0.0075(19)
O1A 0.065(2) 0.0245(15) 0.0355(17) -0.0004(13) 0.0143(16) 0.0071(15)
C1A 0.097(5) 0.066(4) 0.051(3) 0.020(3) 0.034(3) 0.056(4)
C2A 0.101(5) 0.044(3) 0.047(3) -0.017(3) -0.007(3) 0.033(3)
C3A 0.068(3) 0.029(2) 0.039(3) 0.007(2) -0.009(2) -0.016(2)
C4A 0.038(3) 0.052(3) 0.051(3) 0.004(2) 0.009(2) -0.012(2)

loop_
_atom_type_symbol
_atom_type_description
_atom_type_scat_dispersion_real
_atom_type_scat_dispersion_imag
_atom_type_scat_source
C C 0.0033 0.0016 'International Tables Vol C Tables 4.2.6.8 and 6.1.1.4'
H H 0.0000 0.0000 'International Tables Vol C Tables 4.2.6.8 and 6.1.1.4'
Br Br -0.2901 2.4595 'International Tables Vol C Tables 4.2.6.8 and 6.1.1.4'
O O 0.0106 0.0060 'International Tables Vol C Tables 4.2.6.8 and 6.1.1.4'

loop_
_exptl_crystal_face_index_h
_exptl_crystal_face_index_k
_exptl_crystal_face_index_l
_exptl_crystal_face_perp_dist
4 -1 30 0.0314
1 -1 6 0.0353
4 1 -30 0.0354
2 2 -15 0.0458
-1 30 -1 0.1057
1 5 30 0.0396
0 0 1 0.0261
-5 0 1 0.1443
-2 -3 0 0.1552
-4 -5 -30 0.0490
-2 3 -15 0.0481
-25 30 8 0.1324
1 -15 0 0.1008
0 -1 -6 0.0477
1 1 -30 0.0248

loop_
_geom_angle_atom_site_label_1
_geom_angle_atom_site_label_2
_geom_angle_atom_site_label_3
_geom_angle
_geom_angle_site_symmetry_1
_geom_angle_site_symmetry_3
_geom_angle_publ_flag
C8 O1 C7 118.1(3) . . ?
C17 O2 C16 117.9(3) . . ?
C26 O3 C25 116.8(3) . . ?
C2 C1 C6 120.9(3) . . ?
C2 C1 C7 118.8(3) . . ?
C6 C1 C7 119.9(3) . . ?
C3 C2 C1 119.4(3) . . ?
C3 C2 C14 120.0(3) . . ?
C1 C2 C14 120.5(3) . . ?
C2 C3 C4 120.7(3) . . ?
C2 C3 C16 119.1(3) . . ?
C4 C3 C16 120.1(3) . . ?
C3 C4 C5 119.3(3) . . ?
C3 C4 C23 120.2(3) . . ?
C5 C4 C23 120.5(3) . . ?
C4 C5 C6 120.8(3) . . ?
C4 C5 C25 119.5(3) . . ?
C6 C5 C25 119.6(3) . . ?
C1 C6 C5 118.8(3) . . ?
C1 C6 C32 121.4(3) . . ?
C5 C6 C32 119.7(3) . . ?
O1 C7 C1 104.6(3) . . ?
O1 C7 H7A 110.8 . . ?
C1 C7 H7A 110.8 . . ?
O1 C7 H7B 110.8 . . ?
C1 C7 H7B 110.8 . . ?
H7A C7 H7B 108.9 . . ?
O1 C8 C13 125.4(3) . . ?
O1 C8 C9 114.0(3) . . ?
C13 C8 C9 120.6(3) . . ?
C10 C9 C8 119.4(3) . . ?
C10 C9 H9 120.3 . . ?
C8 C9 H9 120.3 . . ?
C9 C10 C11 120.3(3) . . ?
C9 C10 Br1 117.0(3) . . ?
C11 C10 Br1 122.7(3) . . ?
C12 C11 C10 119.9(3) . . ?
C12 C11 Br2 118.5(3) . . ?
C10 C11 Br2 121.6(3) . . ?
C11 C12 C13 120.3(3) . . ?
C11 C12 H12 119.9 . . ?
C13 C12 H12 119.9 . . ?
C8 C13 C12 119.6(3) . . ?
C8 C13 H13 120.2 . . ?
C12 C13 H13 120.2 . . ?
C2 C14 C15 112.3(3) . . ?
C2 C14 H14A 109.1 . . ?
C15 C14 H14A 109.1 . . ?
C2 C14 H14B 109.1 . . ?
C15 C14 H14B 109.1 . . ?
H14A C14 H14B 107.9 . . ?
C14 C15 H15A 109.5 . . ?
C14 C15 H15B 109.5 . . ?
H15A C15 H15B 109.5 . . ?
C14 C15 H15C 109.5 . . ?
H15A C15 H15C 109.5 . . ?
H15B C15 H15C 109.5 . . ?
O2 C16 C3 105.5(3) . . ?
O2 C16 H16A 110.6 . . ?
C3 C16 H16A 110.6 . . ?
O2 C16 H16B 110.6 . . ?
C3 C16 H16B 110.6 . . ?
H16A C16 H16B 108.8 . . ?
O2 C17 C22 115.1(3) . . ?
O2 C17 C18 124.7(3) . . ?
C22 C17 C18 120.3(3) . . ?
C17 C18 C19 118.8(3) . . ?
C17 C18 H18 120.6 . . ?
C19 C18 H18 120.6 . . ?
C20 C19 C18 121.3(3) . . ?
C20 C19 Br3 121.5(3) . . ?
C18 C19 Br3 117.2(3) . . ?
C19 C20 C21 119.6(3) . . ?
C19 C20 Br4 122.3(3) . . ?
C21 C20 Br4 118.0(3) . . ?
C22 C21 C20 119.9(4) . . ?
C22 C21 H21 120.1 . . ?
C20 C21 H21 120.1 . . ?
C21 C22 C17 120.1(3) . . ?
C21 C22 H22 119.9 . . ?
C17 C22 H22 119.9 . . ?
C4 C23 C24 113.0(3) . . ?
C4 C23 H23A 109.0 . . ?
C24 C23 H23A 109.0 . . ?
C4 C23 H23B 109.0 . . ?
C24 C23 H23B 109.0 . . ?
H23A C23 H23B 107.8 . . ?
C23 C24 H24A 109.5 . . ?
C23 C24 H24B 109.5 . . ?
H24A C24 H24B 109.5 . . ?
C23 C24 H24C 109.5 . . ?
H24A C24 H24C 109.5 . . ?
H24B C24 H24C 109.5 . . ?
O3 C25 C5 107.7(3) . . ?
O3 C25 H25A 110.2 . . ?
C5 C25 H25A 110.2 . . ?
O3 C25 H25B 110.2 . . ?
C5 C25 H25B 110.2 . . ?
H25A C25 H25B 108.5 . . ?
O3 C26 C27 124.3(3) . . ?
O3 C26 C31 115.2(3) . . ?
C27 C26 C31 120.5(3) . . ?
C26 C27 C28 118.7(3) . . ?
C26 C27 H27 120.7 . . ?
C28 C27 H27 120.7 . . ?
C29 C28 C27 121.4(3) . . ?
C29 C28 Br5 121.2(3) . . ?
C27 C28 Br5 117.3(3) . . ?
C28 C29 C30 119.4(3) . . ?
C28 C29 Br6 122.0(3) . . ?
C30 C29 Br6 118.6(3) . . ?
C31 C30 C29 120.2(3) . . ?
C31 C30 H30 119.9 . . ?
C29 C30 H30 119.9 . . ?
C30 C31 C26 119.8(4) . . ?
C30 C31 H31 120.1 . . ?
C26 C31 H31 120.1 . . ?
C6 C32 C33 112.3(3) . . ?
C6 C32 H32A 109.1 . . ?
C33 C32 H32A 109.1 . . ?
C6 C32 H32B 109.1 . . ?
C33 C32 H32B 109.1 . . ?
H32A C32 H32B 107.9 . . ?
C32 C33 H33A 109.5 . . ?
C32 C33 H33B 109.5 . . ?
H33A C33 H33B 109.5 . . ?
C32 C33 H33C 109.5 . . ?
H33A C33 H33C 109.5 . . ?
H33B C33 H33C 109.5 . . ?
C3A O1A C2A 114.3(4) . . ?
C2A C1A H1AA 109.5 . . ?
C2A C1A H1AB 109.5 . . ?
H1AA C1A H1AB 109.5 . . ?
C2A C1A H1AC 109.5 . . ?
H1AA C1A H1AC 109.5 . . ?
H1AB C1A H1AC 109.5 . . ?
O1A C2A C1A 109.9(5) . . ?
O1A C2A H2AA 109.7 . . ?
C1A C2A H2AA 109.7 . . ?
O1A C2A H2AB 109.7 . . ?
C1A C2A H2AB 109.7 . . ?
H2AA C2A H2AB 108.2 . . ?
O1A C3A C4A 109.0(4) . . ?
O1A C3A H3AA 109.9 . . ?
C4A C3A H3AA 109.9 . . ?
O1A C3A H3AB 109.9 . . ?
C4A C3A H3AB 109.9 . . ?
H3AA C3A H3AB 108.3 . . ?
C3A C4A H4AA 109.5 . . ?
C3A C4A H4AB 109.5 . . ?
H4AA C4A H4AB 109.5 . . ?
C3A C4A H4AC 109.5 . . ?
H4AA C4A H4AC 109.5 . . ?
H4AB C4A H4AC 109.5 . . ?

loop_
_geom_bond_atom_site_label_1
_geom_bond_atom_site_label_2
_geom_bond_distance
_geom_bond_site_symmetry_2
_geom_bond_publ_flag
Br1 C10 1.898(4) . ?
Br2 C11 1.898(3) . ?
Br3 C19 1.893(4) . ?
Br4 C20 1.900(4) . ?
Br5 C28 1.898(4) . ?
Br6 C29 1.896(4) . ?
O1 C8 1.367(4) . ?
O1 C7 1.452(4) . ?
O2 C17 1.372(4) . ?
O2 C16 1.458(4) . ?
O3 C26 1.368(4) . ?
O3 C25 1.448(4) . ?
C1 C2 1.408(5) . ?
C1 C6 1.409(5) . ?
C1 C7 1.513(5) . ?
C2 C3 1.405(5) . ?
C2 C14 1.529(5) . ?
C3 C4 1.408(5) . ?
C3 C16 1.510(5) . ?
C4 C5 1.410(5) . ?
C4 C23 1.525(5) . ?
C5 C6 1.414(5) . ?
C5 C25 1.513(5) . ?
C6 C32 1.521(5) . ?
C7 H7A 0.9900 . ?
C7 H7B 0.9900 . ?
C8 C13 1.384(5) . ?
C8 C9 1.398(5) . ?
C9 C10 1.389(5) . ?
C9 H9 0.9500 . ?
C10 C11 1.392(5) . ?
C11 C12 1.388(5) . ?
C12 C13 1.394(5) . ?
C12 H12 0.9500 . ?
C13 H13 0.9500 . ?
C14 C15 1.530(5) . ?
C14 H14A 0.9900 . ?
C14 H14B 0.9900 . ?
C15 H15A 0.9800 . ?
C15 H15B 0.9800 . ?
C15 H15C 0.9800 . ?
C16 H16A 0.9900 . ?
C16 H16B 0.9900 . ?
C17 C22 1.392(5) . ?
C17 C18 1.392(5) . ?
C18 C19 1.395(5) . ?
C18 H18 0.9500 . ?
C19 C20 1.378(6) . ?
C20 C21 1.392(5) . ?
C21 C22 1.390(5) . ?
C21 H21 0.9500 . ?
C22 H22 0.9500 . ?
C23 C24 1.538(5) . ?
C23 H23A 0.9900 . ?
C23 H23B 0.9900 . ?
C24 H24A 0.9800 . ?
C24 H24B 0.9800 . ?
C24 H24C 0.9800 . ?
C25 H25A 0.9900 . ?
C25 H25B 0.9900 . ?
C26 C27 1.388(5) . ?
C26 C31 1.402(5) . ?
C27 C28 1.395(5) . ?
C27 H27 0.9500 . ?
C28 C29 1.382(5) . ?
C29 C30 1.398(6) . ?
C30 C31 1.382(5) . ?
C30 H30 0.9500 . ?
C31 H31 0.9500 . ?
C32 C33 1.531(6) . ?
C32 H32A 0.9900 . ?
C32 H32B 0.9900 . ?
C33 H33A 0.9800 . ?
C33 H33B 0.9800 . ?
C33 H33C 0.9800 . ?
O1A C3A 1.418(6) . ?
O1A C2A 1.425(6) . ?
C1A C2A 1.502(10) . ?
C1A H1AA 0.9800 . ?
C1A H1AB 0.9800 . ?
C1A H1AC 0.9800 . ?
C2A H2AA 0.9900 . ?
C2A H2AB 0.9900 . ?
C3A C4A 1.496(8) . ?
C3A H3AA 0.9900 . ?
C3A H3AB 0.9900 . ?
C4A H4AA 0.9800 . ?
C4A H4AB 0.9800 . ?
C4A H4AC 0.9800 . ?

loop_
_geom_hbond_atom_site_label_D
_geom_hbond_atom_site_label_H
_geom_hbond_atom_site_label_A
_geom_hbond_distance_DH
_geom_hbond_distance_HA
_geom_hbond_distance_DA
_geom_hbond_angle_DHA
_geom_hbond_site_symmetry_A
_geom_hbond_publ_flag
C7 H7B Br2 0.99 3.06 3.777(4) 130.4 2_656 yes
C14 H14A O2 0.99 2.66 3.344(5) 126.0 . yes
C14 H14B O1 0.99 2.66 3.330(4) 124.8 . yes
C16 H16A Br1 0.99 3.08 3.970(4) 149.8 1_565 yes
C18 H18 Br1 0.95 3.08 3.800(4) 133.8 1_565 yes
C24 H24B Br2 0.98 3.00 3.954(4) 165.7 1_565 yes
C24 H24C O3 0.98 2.43 3.147(5) 129.3 . yes

loop_
_geom_torsion_atom_site_label_1
_geom_torsion_atom_site_label_2
_geom_torsion_atom_site_label_3
_geom_torsion_atom_site_label_4
_geom_torsion
_geom_torsion_site_symmetry_1
_geom_torsion_site_symmetry_2
_geom_torsion_site_symmetry_3
_geom_torsion_site_symmetry_4
_geom_torsion_publ_flag
C6 C1 C2 C3 0.7(5) . . . . ?
C7 C1 C2 C3 174.0(3) . . . . ?
C6 C1 C2 C14 -178.1(3) . . . . ?
C7 C1 C2 C14 -4.8(5) . . . . ?
C1 C2 C3 C4 -0.8(5) . . . . ?
C14 C2 C3 C4 178.0(3) . . . . ?
C1 C2 C3 C16 -176.8(3) . . . . ?
C14 C2 C3 C16 2.0(5) . . . . ?
C2 C3 C4 C5 0.3(5) . . . . ?
C16 C3 C4 C5 176.2(3) . . . . ?
C2 C3 C4 C23 -178.8(3) . . . . ?
C16 C3 C4 C23 -2.8(5) . . . . ?
C3 C4 C5 C6 0.4(5) . . . . ?
C23 C4 C5 C6 179.4(3) . . . . ?
C3 C4 C5 C25 -176.8(3) . . . . ?
C23 C4 C5 C25 2.3(5) . . . . ?
C2 C1 C6 C5 -0.1(5) . . . . ?
C7 C1 C6 C5 -173.3(3) . . . . ?
C2 C1 C6 C32 -179.3(3) . . . . ?
C7 C1 C6 C32 7.5(5) . . . . ?
C4 C5 C6 C1 -0.4(5) . . . . ?
C25 C5 C6 C1 176.7(3) . . . . ?
C4 C5 C6 C32 178.7(3) . . . . ?
C25 C5 C6 C32 -4.1(5) . . . . ?
C8 O1 C7 C1 -178.5(3) . . . . ?
C2 C1 C7 O1 -83.0(4) . . . . ?
C6 C1 C7 O1 90.4(4) . . . . ?
C7 O1 C8 C13 8.0(5) . . . . ?
C7 O1 C8 C9 -172.2(3) . . . . ?
O1 C8 C9 C10 -179.1(3) . . . . ?
C13 C8 C9 C10 0.7(5) . . . . ?
C8 C9 C10 C11 0.7(5) . . . . ?
C8 C9 C10 Br1 -177.4(3) . . . . ?
C9 C10 C11 C12 -1.7(5) . . . . ?
Br1 C10 C11 C12 176.3(3) . . . . ?
C9 C10 C11 Br2 177.9(3) . . . . ?
Br1 C10 C11 Br2 -4.1(4) . . . . ?
C10 C11 C12 C13 1.2(5) . . . . ?
Br2 C11 C12 C13 -178.4(3) . . . . ?
O1 C8 C13 C12 178.6(3) . . . . ?
C9 C8 C13 C12 -1.2(5) . . . . ?
C11 C12 C13 C8 0.2(5) . . . . ?
C3 C2 C14 C15 91.5(4) . . . . ?
C1 C2 C14 C15 -89.7(4) . . . . ?
C17 O2 C16 C3 -168.7(3) . . . . ?
C2 C3 C16 O2 85.0(4) . . . . ?
C4 C3 C16 O2 -91.0(4) . . . . ?
C16 O2 C17 C22 172.5(3) . . . . ?
C16 O2 C17 C18 -6.8(5) . . . . ?
O2 C17 C18 C19 178.1(3) . . . . ?
C22 C17 C18 C19 -1.2(5) . . . . ?
C17 C18 C19 C20 0.5(6) . . . . ?
C17 C18 C19 Br3 -179.5(3) . . . . ?
C18 C19 C20 C21 0.6(6) . . . . ?
Br3 C19 C20 C21 -179.4(3) . . . . ?
C18 C19 C20 Br4 179.4(3) . . . . ?
Br3 C19 C20 Br4 -0.6(5) . . . . ?
C19 C20 C21 C22 -1.1(6) . . . . ?
Br4 C20 C21 C22 -179.9(3) . . . . ?
C20 C21 C22 C17 0.4(6) . . . . ?
O2 C17 C22 C21 -178.6(3) . . . . ?
C18 C17 C22 C21 0.8(6) . . . . ?
C3 C4 C23 C24 -87.4(4) . . . . ?
C5 C4 C23 C24 93.5(4) . . . . ?
C26 O3 C25 C5 -176.6(3) . . . . ?
C4 C5 C25 O3 -71.1(4) . . . . ?
C6 C5 C25 O3 111.7(3) . . . . ?
C25 O3 C26 C27 6.7(5) . . . . ?
C25 O3 C26 C31 -173.9(3) . . . . ?
O3 C26 C27 C28 177.9(3) . . . . ?
C31 C26 C27 C28 -1.5(5) . . . . ?
C26 C27 C28 C29 0.5(5) . . . . ?
C26 C27 C28 Br5 -178.0(3) . . . . ?
C27 C28 C29 C30 0.9(6) . . . . ?
Br5 C28 C29 C30 179.4(3) . . . . ?
C27 C28 C29 Br6 -178.1(3) . . . . ?
Br5 C28 C29 Br6 0.4(5) . . . . ?
C28 C29 C30 C31 -1.4(6) . . . . ?
Br6 C29 C30 C31 177.7(3) . . . . ?
C29 C30 C31 C26 0.5(6) . . . . ?
O3 C26 C31 C30 -178.4(3) . . . . ?
C27 C26 C31 C30 1.0(5) . . . . ?
C1 C6 C32 C33 102.4(4) . . . . ?
C5 C6 C32 C33 -76.8(4) . . . . ?
C3A O1A C2A C1A -174.0(4) . . . . ?
C2A O1A C3A C4A -180.0(4) . . . . ?
